data_4329029
loop_
_publ_author_name
'Wanhua Ye'
'Douglas M. Ho'
'Simone Friedle'
'Taryn D. Palluccio'
'Elena V. Rybak-Akimova'

_publ_contact_author_address
;
Department of Chemistry
Tufts University
Medford MA 02155
USA
;
_publ_contact_author_email erybakak@tufts.edu
_publ_contact_author_fax 617-627-3443
_publ_contact_author_name
;
Rybak-Akimova, Elena V. 
;
_publ_contact_author_phone 617-627-3413
_publ_section_title
;
 Role of Fe(IV)-Oxo Intermediates in Stoichiometric and Catalytic
 Oxidations Mediated by Iron Pyridine-Azamacrocycles
;
_journal_name_full 'Inorganic Chemistry'
_journal_page_first 5006
_journal_page_last 5021
_journal_paper_doi 10.1021/ic202435r
_journal_volume 51
_journal_year 2012
_chemical_compound_source 'chemical synthesis'
_chemical_formula_iupac '(Ni (C16 H28 N4)) (Cl O4)2'
_chemical_formula_moiety '(C16 H28 N4 Ni 2+), 2(Cl O4 1-)'
_chemical_formula_structural '(Ni (C16 H28 N4)) (Cl O4)2'
_chemical_formula_sum 'C16 H28 Cl2 N4 Ni O8'
_chemical_formula_weight 534.03
_chemical_name_common 'Nickel macrocycle complex'
_chemical_name_systematic
;
N,N,N,N-{2,7,12-Trimethyl-3,7,11,17-tetraazabicyclo[11.3.1]heptadeca-
1(16),13(17),14-triene}nickel(II) Perchlorate
;
_space_group_IT_number 11
_symmetry_cell_setting monoclinic
_symmetry_Int_Tables_number 11
_symmetry_space_group_name_Hall '-P 2yb'
_symmetry_space_group_name_H-M 'P 1 21/m 1'
_atom_sites_solution_hydrogens geom
_atom_sites_solution_primary direct
_atom_sites_solution_secondary difmap
_audit_creation_method SHELXL-97
_cell_angle_alpha 90.00
_cell_angle_beta 98.308(1)
_cell_angle_gamma 90.00
_cell_formula_units_Z 2
_cell_length_a 8.6611(1)
_cell_length_b 10.2788(2)
_cell_length_c 12.5195(2)
_cell_measurement_reflns_used 4219
_cell_measurement_temperature 193(2)
_cell_measurement_theta_max 24.27
_cell_measurement_theta_min 2.38
_cell_volume 1102.86(3)
_computing_cell_refinement 'SAINT V7.34A (Bruker AXS, 2006b)'
_computing_data_collection 'APEX2 v2.1-0 (Bruker AXS, 2006a)'
_computing_data_reduction 'SAINT V7.34A (Bruker AXS, 2006b)'
_computing_molecular_graphics 'SHELXTL v6.12 (Bruker AXS, 2001)'
_computing_publication_material 'SHELXTL v6.12 (Bruker AXS, 2001)'
_computing_structure_refinement 'SHELXTL v6.12 (Bruker AXS, 2001)'
_computing_structure_solution 'SHELXTL v6.12 (Bruker AXS, 2001)'
_diffrn_ambient_temperature 193(2)
_diffrn_detector_area_resol_mean 836.6
_diffrn_measured_fraction_theta_full 0.998
_diffrn_measured_fraction_theta_max 0.998
_diffrn_measurement_device_type 'Bruker APEX II CCD'
_diffrn_measurement_method '\w scans, 1290 0.5\% rotations'
_diffrn_radiation_monochromator graphite
_diffrn_radiation_source 'fine-focus sealed tube'
_diffrn_radiation_type 'Mo K\a'
_diffrn_radiation_wavelength 0.71073
_diffrn_reflns_av_R_equivalents 0.0242
_diffrn_reflns_av_sigmaI/netI 0.0162
_diffrn_reflns_limit_h_max 10
_diffrn_reflns_limit_h_min -10
_diffrn_reflns_limit_k_max 12
_diffrn_reflns_limit_k_min -10
_diffrn_reflns_limit_l_max 14
_diffrn_reflns_limit_l_min -11
_diffrn_reflns_number 10587
_diffrn_reflns_theta_full 24.95
_diffrn_reflns_theta_max 24.95
_diffrn_reflns_theta_min 2.38
_diffrn_standards_decay_% 0
_diffrn_standards_number 0
_exptl_absorpt_coefficient_mu 1.173
_exptl_absorpt_correction_T_max 0.85614
_exptl_absorpt_correction_T_min 0.69131
_exptl_absorpt_correction_type numerical
_exptl_absorpt_process_details 'SADABS (Bruker AXS, 2004)'
_exptl_crystal_colour Orange
_exptl_crystal_density_diffrn 1.608
_exptl_crystal_description Needle
_exptl_crystal_F_000 556
_exptl_crystal_size_max 0.350
_exptl_crystal_size_mid 0.175
_exptl_crystal_size_min 0.175
_refine_diff_density_max 0.203
_refine_diff_density_min -0.196
_refine_diff_density_rms 0.044
_refine_ls_extinction_method none
_refine_ls_goodness_of_fit_ref 1.076
_refine_ls_hydrogen_treatment constr
_refine_ls_matrix_type full
_refine_ls_number_parameters 559
_refine_ls_number_reflns 2045
_refine_ls_number_restraints 1134
_refine_ls_restrained_S_all 0.933
_refine_ls_R_factor_all 0.0505
_refine_ls_R_factor_gt 0.0407
_refine_ls_shift/su_max 0.000
_refine_ls_shift/su_mean 0.000
_refine_ls_structure_factor_coef Fsqd
_refine_ls_weighting_details 'w=1/[\s^2^(Fo^2^)+(0.0793P)^2^+0.2959P] where P=(Fo^2^+2Fc^2^)/3'
_refine_ls_weighting_scheme calc
_refine_ls_wR_factor_gt 0.1144
_refine_ls_wR_factor_ref 0.1252
_reflns_number_gt 1656
_reflns_number_total 2045
_reflns_threshold_expression I>2\s(I)
_cod_data_source_file ic202435r_si_002_2.cif
_cod_data_source_block era001
_cod_original_sg_symbol_H-M 'P 21/m'
_cod_database_code 4329029

loop_
_symmetry_equiv_pos_as_xyz
'x, y, z'
'-x, y+1/2, -z'
'-x, -y, -z'
'x, -y-1/2, z'

loop_
_atom_site_label
_atom_site_type_symbol
_atom_site_fract_x
_atom_site_fract_y
_atom_site_fract_z
_atom_site_U_iso_or_equiv
_atom_site_adp_type
_atom_site_occupancy
_atom_site_symmetry_multiplicity
_atom_site_calc_flag
_atom_site_refinement_flags
_atom_site_disorder_assembly
_atom_site_disorder_group
Ni1A Ni 0.3067(10) 0.256(2) 0.2691(7) 0.090(2) Uani 0.25 1 d PDU A -1
C1A C 0.507(2) 0.378(3) 0.157(2) 0.080(5) Uani 0.25 1 d PDU A -1
C2A C 0.407(2) 0.4822(19) 0.178(2) 0.092(5) Uani 0.25 1 d PDU A -1
H2A H 0.3302 0.4814 0.1098 0.111 Uiso 0.25 1 calc PR A -1
N3A N 0.303(3) 0.4351(19) 0.261(2) 0.094(5) Uani 0.25 1 d PDU A -1
H3A H 0.3497 0.4652 0.3278 0.141 Uiso 0.25 1 calc PR A -1
C4A C 0.178(4) 0.519(3) 0.228(3) 0.120(7) Uani 0.25 1 d PDU A -1
H4A H 0.1278 0.4989 0.1538 0.144 Uiso 0.25 1 calc PR A -1
H4B H 0.2121 0.6109 0.2317 0.144 Uiso 0.25 1 calc PR A -1
C5A C 0.069(4) 0.490(2) 0.311(3) 0.152(8) Uani 0.25 1 d PDU A -1
H5A H 0.1004 0.5477 0.3736 0.183 Uiso 0.25 1 calc PR A -1
H5B H -0.0371 0.5177 0.2785 0.183 Uiso 0.25 1 calc PR A -1
C6A C 0.052(3) 0.356(2) 0.356(2) 0.169(7) Uani 0.25 1 d PDU A -1
H6A H 0.0537 0.3721 0.4338 0.203 Uiso 0.25 1 calc PR A -1
H6B H -0.0573 0.3330 0.3280 0.203 Uiso 0.25 1 calc PR A -1
N7A N 0.1343(17) 0.232(2) 0.3533(15) 0.129(4) Uani 0.25 1 d PDU A -1
C8A C 0.007(2) 0.143(2) 0.305(2) 0.138(5) Uani 0.25 1 d PDU A -1
H8A H -0.0222 0.1582 0.2268 0.165 Uiso 0.25 1 calc PR A -1
H8B H -0.0863 0.1504 0.3417 0.165 Uiso 0.25 1 calc PR A -1
C9A C 0.088(3) 0.014(2) 0.328(2) 0.123(6) Uani 0.25 1 d PDU A -1
H9A H 0.0085 -0.0557 0.3222 0.147 Uiso 0.25 1 calc PR A -1
H9B H 0.1439 0.0143 0.4023 0.147 Uiso 0.25 1 calc PR A -1
C10A C 0.204(3) -0.015(3) 0.2492(18) 0.096(5) Uani 0.25 1 d PDU A -1
H10A H 0.2318 -0.1087 0.2568 0.115 Uiso 0.25 1 calc PR A -1
H10B H 0.1490 -0.0030 0.1750 0.115 Uiso 0.25 1 calc PR A -1
N11A N 0.351(2) 0.0588(19) 0.258(3) 0.082(5) Uani 0.25 1 d PDU A -1
H11A H 0.3895 0.0418 0.3303 0.124 Uiso 0.25 1 calc PR A -1
C12A C 0.488(3) 0.026(2) 0.209(2) 0.087(5) Uani 0.25 1 d PDU A -1
H12A H 0.4525 -0.0312 0.1458 0.105 Uiso 0.25 1 calc PR A -1
C13A C 0.549(3) 0.152(3) 0.1634(19) 0.078(5) Uani 0.25 1 d PDU A -1
C14A C 0.666(3) 0.167(3) 0.105(2) 0.091(6) Uani 0.25 1 d PDU A -1
H14A H 0.7239 0.0932 0.0870 0.109 Uiso 0.25 1 calc PR A -1
C15A C 0.703(2) 0.291(3) 0.0696(16) 0.096(6) Uani 0.25 1 d PDU A -1
H15A H 0.7836 0.2997 0.0261 0.115 Uiso 0.25 1 calc PR A -1
C16A C 0.626(3) 0.398(3) 0.096(2) 0.101(6) Uani 0.25 1 d PDU A -1
H16A H 0.6519 0.4824 0.0742 0.121 Uiso 0.25 1 calc PR A -1
N17A N 0.469(2) 0.258(5) 0.1884(17) 0.074(4) Uani 0.25 1 d PDU A -1
C18A C 0.446(3) 0.6175(18) 0.186(3) 0.183(11) Uani 0.25 1 d PDU A -1
H18A H 0.3553 0.6669 0.2027 0.274 Uiso 0.25 1 calc PR A -1
H18B H 0.4740 0.6480 0.1172 0.274 Uiso 0.25 1 calc PR A -1
H18C H 0.5337 0.6304 0.2434 0.274 Uiso 0.25 1 calc PR A -1
C19A C 0.204(3) 0.194(4) 0.4660(15) 0.162(10) Uani 0.25 1 d PDU A -1
H19A H 0.2881 0.2541 0.4931 0.243 Uiso 0.25 1 calc PR A -1
H19B H 0.2463 0.1051 0.4651 0.243 Uiso 0.25 1 calc PR A -1
H19C H 0.1232 0.1962 0.5132 0.243 Uiso 0.25 1 calc PR A -1
C20A C 0.614(3) -0.042(3) 0.276(3) 0.091(7) Uani 0.25 1 d PDU A -1
H20A H 0.5738 -0.1235 0.3014 0.136 Uiso 0.25 1 calc PR A -1
H20B H 0.6542 0.0127 0.3378 0.136 Uiso 0.25 1 calc PR A -1
H20C H 0.6976 -0.0606 0.2333 0.136 Uiso 0.25 1 calc PR A -1
Ni1B Ni 0.3078(10) 0.2470(19) 0.2601(7) 0.0809(16) Uani 0.25 1 d PDU B -2
C1B C 0.527(3) 0.351(3) 0.153(2) 0.075(5) Uani 0.25 1 d PDU B -2
C2B C 0.459(3) 0.465(2) 0.189(2) 0.083(5) Uani 0.25 1 d PDU B -2
H2B H 0.3934 0.4892 0.1199 0.099 Uiso 0.25 1 calc PR B -2
N3B N 0.327(3) 0.427(2) 0.254(3) 0.093(5) Uani 0.25 1 d PDU B -2
H3B H 0.3561 0.4566 0.3239 0.139 Uiso 0.25 1 calc PR B -2
C4B C 0.216(3) 0.515(3) 0.203(2) 0.107(5) Uani 0.25 1 d PDU B -2
H4C H 0.1891 0.4960 0.1254 0.129 Uiso 0.25 1 calc PR B -2
H4D H 0.2535 0.6060 0.2126 0.129 Uiso 0.25 1 calc PR B -2
C5B C 0.077(3) 0.491(2) 0.2639(17) 0.133(6) Uani 0.25 1 d PDU B -2
H5C H 0.1009 0.5340 0.3349 0.159 Uiso 0.25 1 calc PR B -2
H5D H -0.0138 0.5365 0.2237 0.159 Uiso 0.25 1 calc PR B -2
C6B C 0.024(3) 0.353(2) 0.285(3) 0.161(7) Uani 0.25 1 d PDU B -2
H6C H -0.0600 0.3634 0.3302 0.194 Uiso 0.25 1 calc PR B -2
H6D H -0.0273 0.3207 0.2141 0.194 Uiso 0.25 1 calc PR B -2
N7B N 0.1236(16) 0.244(2) 0.3341(12) 0.113(3) Uani 0.25 1 d PDU B -2
C8B C 0.0117(19) 0.134(2) 0.3153(17) 0.126(5) Uani 0.25 1 d PDU B -2
H8C H -0.0200 0.1176 0.2374 0.151 Uiso 0.25 1 calc PR B -2
H8D H -0.0822 0.1497 0.3503 0.151 Uiso 0.25 1 calc PR B -2
C9B C 0.111(3) 0.026(2) 0.3694(18) 0.138(6) Uani 0.25 1 d PDU B -2
H9C H 0.0436 -0.0455 0.3890 0.166 Uiso 0.25 1 calc PR B -2
H9D H 0.1742 0.0582 0.4364 0.166 Uiso 0.25 1 calc PR B -2
C10B C 0.219(3) -0.026(2) 0.2920(18) 0.128(6) Uani 0.25 1 d PDU B -2
H10C H 0.2558 -0.1131 0.3174 0.154 Uiso 0.25 1 calc PR B -2
H10D H 0.1559 -0.0371 0.2202 0.154 Uiso 0.25 1 calc PR B -2
N11B N 0.357(3) 0.051(2) 0.277(3) 0.087(4) Uani 0.25 1 d PDU B -2
H11B H 0.4103 0.0506 0.3471 0.131 Uiso 0.25 1 calc PR B -2
C12B C 0.482(3) 0.005(2) 0.218(3) 0.099(5) Uani 0.25 1 d PDU B -2
H12B H 0.4292 -0.0486 0.1570 0.119 Uiso 0.25 1 calc PR B -2
C13B C 0.550(3) 0.123(3) 0.168(2) 0.084(5) Uani 0.25 1 d PDU B -2
C14B C 0.669(3) 0.127(3) 0.110(2) 0.093(6) Uani 0.25 1 d PDU B -2
H14B H 0.7215 0.0484 0.0954 0.111 Uiso 0.25 1 calc PR B -2
C15B C 0.716(2) 0.245(4) 0.0707(18) 0.102(7) Uani 0.25 1 d PDU B -2
H15B H 0.7997 0.2463 0.0290 0.122 Uiso 0.25 1 calc PR B -2
C16B C 0.646(3) 0.358(3) 0.091(2) 0.082(5) Uani 0.25 1 d PDU B -2
H16B H 0.6773 0.4389 0.0631 0.098 Uiso 0.25 1 calc PR B -2
N17B N 0.479(2) 0.236(5) 0.1877(17) 0.074(4) Uani 0.25 1 d PDU B -2
C18B C 0.527(2) 0.5900(15) 0.2163(18) 0.110(6) Uani 0.25 1 d PDU B -2
H18D H 0.4455 0.6501 0.2323 0.165 Uiso 0.25 1 calc PR B -2
H18E H 0.5743 0.6234 0.1552 0.165 Uiso 0.25 1 calc PR B -2
H18F H 0.6072 0.5821 0.2797 0.165 Uiso 0.25 1 calc PR B -2
C19B C 0.174(3) 0.274(4) 0.4516(14) 0.129(10) Uani 0.25 1 d PDU B -2
H19D H 0.2634 0.3333 0.4589 0.194 Uiso 0.25 1 calc PR B -2
H19E H 0.2038 0.1932 0.4910 0.194 Uiso 0.25 1 calc PR B -2
H19F H 0.0876 0.3150 0.4816 0.194 Uiso 0.25 1 calc PR B -2
C20B C 0.602(3) -0.075(3) 0.275(3) 0.090(6) Uani 0.25 1 d PDU B -2
H20D H 0.5538 -0.1489 0.3080 0.135 Uiso 0.25 1 calc PR B -2
H20E H 0.6635 -0.0240 0.3321 0.135 Uiso 0.25 1 calc PR B -2
H20F H 0.6692 -0.1077 0.2250 0.135 Uiso 0.25 1 calc PR B -2
Cl1A Cl 0.6337(12) 0.255(2) 0.4932(8) 0.121(4) Uani 0.25 1 d PDU C -1
O1A O 0.5103(19) 0.168(2) 0.481(2) 0.212(10) Uani 0.25 1 d PDU C -1
O2A O 0.579(2) 0.3785(19) 0.5071(14) 0.131(5) Uani 0.25 1 d PDU C -1
O3A O 0.7043(14) 0.252(3) 0.4018(8) 0.198(6) Uani 0.25 1 d PDU C -1
O4A O 0.741(2) 0.218(3) 0.5805(11) 0.235(10) Uani 0.25 1 d PDU C -1
Cl1B Cl 0.6506(10) 0.2192(10) 0.4974(6) 0.087(2) Uani 0.25 1 d PDU D -2
O1B O 0.5754(13) 0.1699(12) 0.5777(9) 0.135(4) Uani 0.25 1 d PDU D -2
O2B O 0.584(2) 0.3372(15) 0.4609(18) 0.181(8) Uani 0.25 1 d PDU D -2
O3B O 0.638(2) 0.1353(17) 0.4107(8) 0.173(5) Uani 0.25 1 d PDU D -2
O4B O 0.8064(9) 0.240(2) 0.5362(10) 0.130(4) Uani 0.25 1 d PDU D -2
Cl2A Cl 0.1307(9) 0.2471(13) -0.0324(5) 0.0730(17) Uani 0.25 1 d PDU E -1
O5A O 0.2514(14) 0.1668(18) -0.0516(15) 0.172(9) Uani 0.25 1 d PDU E -1
O6A O 0.177(2) 0.3748(13) -0.0389(19) 0.170(8) Uani 0.25 1 d PDU E -1
O7A O -0.0011(10) 0.223(2) -0.1042(7) 0.128(7) Uani 0.25 1 d PDU E -1
O8A O 0.0999(13) 0.223(2) 0.0719(5) 0.136(8) Uani 0.25 1 d PDU E -1
Cl2B Cl 0.1383(11) 0.2379(15) -0.0495(7) 0.107(3) Uani 0.25 1 d PDU F -2
O5B O 0.2973(12) 0.2110(17) -0.0369(12) 0.135(8) Uani 0.25 1 d PDU F -2
O6B O 0.117(2) 0.3676(16) -0.0275(17) 0.202(10) Uani 0.25 1 d PDU F -2
O7B O 0.0763(17) 0.209(2) -0.1528(9) 0.197(9) Uani 0.25 1 d PDU F -2
O8B O 0.071(2) 0.163(2) 0.0226(15) 0.253(12) Uani 0.25 1 d PDU F -2

loop_
_atom_site_aniso_label
_atom_site_aniso_U_11
_atom_site_aniso_U_22
_atom_site_aniso_U_33
_atom_site_aniso_U_23
_atom_site_aniso_U_13
_atom_site_aniso_U_12
Ni1A 0.105(3) 0.095(5) 0.075(3) 0.005(4) 0.030(2) -0.008(6)
C1A 0.086(10) 0.085(7) 0.065(10) 0.015(8) 0.002(7) -0.011(8)
C2A 0.109(10) 0.082(6) 0.081(9) 0.012(7) -0.002(8) -0.007(7)
N3A 0.143(12) 0.092(7) 0.048(8) 0.002(7) 0.020(9) 0.027(8)
C4A 0.130(13) 0.119(10) 0.105(17) -0.001(12) -0.004(11) 0.030(10)
C5A 0.133(13) 0.179(11) 0.14(2) 0.009(16) 0.020(13) 0.048(13)
C6A 0.167(15) 0.194(9) 0.164(17) 0.010(12) 0.084(12) 0.038(10)
N7A 0.121(8) 0.167(8) 0.108(10) 0.026(9) 0.050(6) 0.011(7)
C8A 0.108(9) 0.184(10) 0.126(13) 0.061(9) 0.033(9) -0.001(7)
C9A 0.110(10) 0.161(9) 0.092(12) 0.080(9) -0.004(9) -0.023(9)
C10A 0.115(9) 0.090(8) 0.072(12) 0.036(11) -0.024(9) -0.019(7)
N11A 0.084(7) 0.084(7) 0.074(12) 0.033(7) -0.010(7) 0.001(6)
C12A 0.111(8) 0.083(8) 0.064(12) 0.001(8) -0.001(7) -0.003(7)
C13A 0.090(11) 0.083(8) 0.060(11) 0.007(8) 0.002(8) 0.002(7)
C14A 0.103(11) 0.112(14) 0.059(11) 0.019(9) 0.017(8) 0.019(9)
C15A 0.104(11) 0.118(16) 0.066(10) 0.032(10) 0.016(8) 0.005(9)
C16A 0.112(12) 0.108(12) 0.083(11) 0.029(9) 0.014(9) -0.004(9)
N17A 0.097(9) 0.076(7) 0.049(9) -0.001(12) 0.012(7) -0.005(10)
C18A 0.27(3) 0.076(8) 0.21(3) 0.035(12) 0.07(2) 0.006(13)
C19A 0.167(18) 0.24(3) 0.085(9) 0.042(13) 0.056(8) -0.018(16)
C20A 0.106(10) 0.044(11) 0.126(15) 0.008(10) 0.031(9) 0.027(8)
Ni1B 0.116(3) 0.077(3) 0.0503(12) -0.004(5) 0.0151(15) -0.016(4)
C1B 0.099(12) 0.080(7) 0.042(8) 0.007(7) -0.002(8) -0.009(8)
C2B 0.114(12) 0.073(7) 0.058(11) 0.019(8) 0.001(10) -0.008(8)
N3B 0.114(11) 0.083(7) 0.083(12) 0.001(9) 0.020(10) 0.006(7)
C4B 0.116(11) 0.102(9) 0.100(13) -0.009(10) 0.004(9) 0.013(8)
C5B 0.118(10) 0.177(10) 0.101(13) 0.041(11) 0.012(10) 0.054(10)
C6B 0.136(12) 0.193(11) 0.165(17) 0.044(14) 0.057(12) 0.041(9)
N7B 0.118(7) 0.145(8) 0.080(7) 0.017(10) 0.024(5) 0.003(7)
C8B 0.090(9) 0.194(9) 0.087(10) 0.027(10) -0.012(8) -0.017(7)
C9B 0.147(12) 0.164(11) 0.106(14) 0.053(10) 0.023(10) -0.023(10)
C10B 0.142(11) 0.102(8) 0.138(15) 0.040(11) 0.012(11) -0.024(8)
N11B 0.106(8) 0.078(6) 0.072(10) 0.014(6) -0.004(7) -0.008(6)
C12B 0.128(11) 0.078(8) 0.088(12) 0.007(8) 0.004(8) -0.001(8)
C13B 0.101(11) 0.084(8) 0.061(9) 0.003(7) -0.005(8) 0.003(8)
C14B 0.090(11) 0.093(12) 0.092(13) 0.003(11) 0.001(8) 0.007(9)
C15B 0.108(9) 0.114(15) 0.085(11) 0.021(16) 0.018(7) 0.013(14)
C16B 0.104(13) 0.093(12) 0.045(8) 0.031(9) -0.001(8) 0.000(9)
N17B 0.095(9) 0.072(7) 0.055(10) -0.005(9) 0.005(7) -0.015(7)
C18B 0.150(16) 0.061(9) 0.117(14) 0.017(9) 0.010(11) -0.013(10)
C19B 0.146(13) 0.18(3) 0.076(9) -0.022(11) 0.052(7) -0.048(16)
C20B 0.136(13) 0.053(14) 0.086(11) -0.006(8) 0.034(9) 0.019(9)
Cl1A 0.114(5) 0.174(9) 0.075(5) 0.047(7) 0.008(3) -0.011(8)
O1A 0.189(16) 0.255(19) 0.19(2) -0.032(16) 0.028(12) -0.088(15)
O2A 0.117(9) 0.200(12) 0.080(8) -0.019(9) 0.025(7) 0.013(9)
O3A 0.183(10) 0.301(17) 0.125(7) -0.079(16) 0.067(7) -0.018(19)
O4A 0.267(17) 0.25(2) 0.146(9) -0.019(14) -0.098(12) 0.063(19)
Cl1B 0.102(4) 0.104(5) 0.058(3) 0.034(3) 0.022(3) -0.004(2)
O1B 0.152(9) 0.165(9) 0.102(7) 0.066(7) 0.061(7) 0.006(7)
O2B 0.162(14) 0.191(11) 0.193(19) 0.124(10) 0.033(16) 0.022(13)
O3B 0.204(14) 0.248(13) 0.070(6) -0.030(8) 0.024(7) -0.067(12)
O4B 0.092(4) 0.135(10) 0.168(10) -0.044(13) 0.037(5) 0.002(9)
Cl2A 0.089(3) 0.079(4) 0.0520(13) -0.016(5) 0.0126(14) -0.024(5)
O5A 0.131(11) 0.197(18) 0.181(15) -0.114(13) -0.005(10) 0.040(12)
O6A 0.172(15) 0.098(8) 0.251(19) 0.002(11) 0.073(15) -0.064(11)
O7A 0.121(6) 0.16(2) 0.089(5) 0.004(9) -0.024(4) -0.044(11)
O8A 0.110(5) 0.23(2) 0.064(3) 0.044(9) 0.002(3) -0.043(10)
Cl2B 0.103(4) 0.111(7) 0.113(5) 0.015(6) 0.035(3) 0.036(7)
O5B 0.106(6) 0.20(2) 0.097(6) -0.049(10) -0.007(5) 0.023(8)
O6B 0.28(3) 0.122(10) 0.229(19) -0.034(12) 0.136(18) 0.043(14)
O7B 0.203(12) 0.20(2) 0.158(9) -0.040(12) -0.076(9) 0.050(14)
O8B 0.26(2) 0.24(2) 0.278(18) 0.08(2) 0.12(2) -0.057(19)

loop_
_atom_type_symbol
_atom_type_description
_atom_type_scat_dispersion_real
_atom_type_scat_dispersion_imag
_atom_type_scat_source
C C 0.0033 0.0016 'International Tables Vol C Tables 4.2.6.8 and 6.1.1.4'
H H 0.0000 0.0000 'International Tables Vol C Tables 4.2.6.8 and 6.1.1.4'
N N 0.0061 0.0033 'International Tables Vol C Tables 4.2.6.8 and 6.1.1.4'
O O 0.0106 0.0060 'International Tables Vol C Tables 4.2.6.8 and 6.1.1.4'
Cl Cl 0.1484 0.1585 'International Tables Vol C Tables 4.2.6.8 and 6.1.1.4'
Ni Ni 0.3393 1.1124 'International Tables Vol C Tables 4.2.6.8 and 6.1.1.4'

loop_
_geom_angle_atom_site_label_1
_geom_angle_atom_site_label_2
_geom_angle_atom_site_label_3
_geom_angle
N3A Ni1A N17A 88.2(18)
N3A Ni1A N7A 98.4(9)
N17A Ni1A N7A 173(2)
N3A Ni1A N11A 167.5(5)
N17A Ni1A N11A 79.3(18)
N7A Ni1A N11A 94.2(10)
N17A C1A C16A 121(2)
N17A C1A C2A 117.1(19)
C16A C1A C2A 121(2)
C1A C2A C18A 126.9(18)
C1A C2A N3A 108.4(14)
C18A C2A N3A 114.1(17)
C1A C2A H2A 100.9
C18A C2A H2A 100.9
N3A C2A H2A 100.9
C4A N3A C2A 96.3(16)
C4A N3A Ni1A 129.9(17)
C2A N3A Ni1A 109.9(12)
C4A N3A H3A 106.2
C2A N3A H3A 106.2
Ni1A N3A H3A 106.2
N3A C4A C5A 102.0(18)
N3A C4A H4A 111.4
C5A C4A H4A 111.4
N3A C4A H4B 111.4
C5A C4A H4B 111.4
H4A C4A H4B 109.2
C6A C5A C4A 122(2)
C6A C5A H5A 106.8
C4A C5A H5A 106.8
C6A C5A H5B 106.8
C4A C5A H5B 106.8
H5A C5A H5B 106.6
N7A C6A C5A 136.0(19)
N7A C6A H6A 103.2
C5A C6A H6A 103.2
N7A C6A H6B 103.2
C5A C6A H6B 103.2
H6A C6A H6B 105.2
C6A N7A C8A 102.2(11)
C6A N7A C19A 110.0(19)
C8A N7A C19A 112.8(16)
C6A N7A Ni1A 108.2(13)
C8A N7A Ni1A 115.8(12)
C19A N7A Ni1A 107.6(8)
N7A C8A C9A 99.8(16)
N7A C8A H8A 111.8
C9A C8A H8A 111.8
N7A C8A H8B 111.8
C9A C8A H8B 111.8
H8A C8A H8B 109.5
C8A C9A C10A 112.6(15)
C8A C9A H9A 109.1
C10A C9A H9A 109.1
C8A C9A H9B 109.1
C10A C9A H9B 109.1
H9A C9A H9B 107.8
N11A C10A C9A 119.1(18)
N11A C10A H10A 107.6
C9A C10A H10A 107.6
N11A C10A H10B 107.6
C9A C10A H10B 107.6
H10A C10A H10B 107.0
C12A N11A C10A 126.6(19)
C12A N11A Ni1A 114.8(12)
C10A N11A Ni1A 110.4(13)
C12A N11A H11A 99.5
C10A N11A H11A 99.5
Ni1A N11A H11A 99.5
C20A C12A N11A 116.9(17)
C20A C12A C13A 110.7(15)
N11A C12A C13A 108.0(16)
C20A C12A H12A 106.9
N11A C12A H12A 106.9
C13A C12A H12A 106.9
C14A C13A N17A 119(2)
C14A C13A C12A 128(2)
N17A C13A C12A 112(2)
C13A C14A C15A 120(2)
C13A C14A H14A 120.1
C15A C14A H14A 120.1
C16A C15A C14A 121.3(10)
C16A C15A H15A 119.3
C14A C15A H15A 119.3
C15A C16A C1A 117(2)
C15A C16A H16A 121.5
C1A C16A H16A 121.5
C1A N17A C13A 121.2(8)
C1A N17A Ni1A 114(3)
C13A N17A Ni1A 125(3)
C2A C18A H18A 109.5
C2A C18A H18B 109.5
H18A C18A H18B 109.5
C2A C18A H18C 109.5
H18A C18A H18C 109.5
H18B C18A H18C 109.5
N7A C19A H19A 109.5
N7A C19A H19B 109.5
H19A C19A H19B 109.5
N7A C19A H19C 109.5
H19A C19A H19C 109.5
H19B C19A H19C 109.5
C12A C20A H20A 109.5
C12A C20A H20B 109.5
H20A C20A H20B 109.5
C12A C20A H20C 109.5
H20A C20A H20C 109.5
H20B C20A H20C 109.5
N17B Ni1B N3B 87.5(18)
N17B Ni1B N7B 175.3(19)
N3B Ni1B N7B 97.0(10)
N17B Ni1B N11B 79.6(17)
N3B Ni1B N11B 163.0(8)
N7B Ni1B N11B 96.1(9)
N17B C1B C16B 121(2)
N17B C1B C2B 117(2)
C16B C1B C2B 121(2)
C1B C2B C18B 130(2)
C1B C2B N3B 109.8(14)
C18B C2B N3B 114.1(15)
C1B C2B H2B 98.1
C18B C2B H2B 98.1
N3B C2B H2B 98.1
C4B N3B C2B 96.9(18)
C4B N3B Ni1B 127.0(17)
C2B N3B Ni1B 110.3(13)
C4B N3B H3B 107.0
C2B N3B H3B 107.0
Ni1B N3B H3B 107.0
N3B C4B C5B 102.0(16)
N3B C4B H4C 111.4
C5B C4B H4C 111.4
N3B C4B H4D 111.4
C5B C4B H4D 111.4
H4C C4B H4D 109.2
C6B C5B C4B 121.2(18)
C6B C5B H5C 107.0
C4B C5B H5C 107.0
C6B C5B H5D 107.0
C4B C5B H5D 107.0
H5C C5B H5D 106.8
N7B C6B C5B 126.9(19)
N7B C6B H6C 105.6
C5B C6B H6C 105.6
N7B C6B H6D 105.6
C5B C6B H6D 105.6
H6C C6B H6D 106.1
C8B N7B C6B 100.4(10)
C8B N7B C19B 113.8(14)
C6B N7B C19B 108(2)
C8B N7B Ni1B 119.9(12)
C6B N7B Ni1B 104.6(13)
C19B N7B Ni1B 108.5(8)
N7B C8B C9B 99.9(15)
N7B C8B H8C 111.8
C9B C8B H8C 111.8
N7B C8B H8D 111.8
C9B C8B H8D 111.8
H8C C8B H8D 109.5
C8B C9B C10B 109.4(15)
C8B C9B H9C 109.8
C10B C9B H9C 109.8
C8B C9B H9D 109.8
C10B C9B H9D 109.8
H9C C9B H9D 108.2
N11B C10B C9B 118.5(18)
N11B C10B H10C 107.7
C9B C10B H10C 107.7
N11B C10B H10D 107.7
C9B C10B H10D 107.7
H10C C10B H10D 107.1
C12B N11B C10B 123.9(18)
C12B N11B Ni1B 115.0(13)
C10B N11B Ni1B 112.2(13)
C12B N11B H11B 100.0
C10B N11B H11B 100.0
Ni1B N11B H11B 100.0
C20B C12B N11B 117.9(18)
C20B C12B C13B 111.5(16)
N11B C12B C13B 107.9(16)
C20B C12B H12B 106.3
N11B C12B H12B 106.3
C13B C12B H12B 106.3
C14B C13B N17B 119(2)
C14B C13B C12B 128(2)
N17B C13B C12B 113(2)
C13B C14B C15B 120(2)
C13B C14B H14B 120.2
C15B C14B H14B 120.2
C16B C15B C14B 121.8(10)
C16B C15B H15B 119.1
C14B C15B H15B 119.1
C15B C16B C1B 117(2)
C15B C16B H16B 121.6
C1B C16B H16B 121.6
C1B N17B C13B 121.4(8)
C1B N17B Ni1B 114(3)
C13B N17B Ni1B 124(3)
C2B C18B H18D 109.5
C2B C18B H18E 109.5
H18D C18B H18E 109.5
C2B C18B H18F 109.5
H18D C18B H18F 109.5
H18E C18B H18F 109.5
N7B C19B H19D 109.5
N7B C19B H19E 109.5
H19D C19B H19E 109.5
N7B C19B H19F 109.5
H19D C19B H19F 109.5
H19E C19B H19F 109.5
C12B C20B H20D 109.5
C12B C20B H20E 109.5
H20D C20B H20E 109.5
C12B C20B H20F 109.5
H20D C20B H20F 109.5
H20E C20B H20F 109.5
O3A Cl1A O2A 109.2(8)
O3A Cl1A O4A 109.0(8)
O2A Cl1A O4A 110.9(8)
O3A Cl1A O1A 108.8(8)
O2A Cl1A O1A 109.4(8)
O4A Cl1A O1A 109.5(8)
O1B Cl1B O3B 110.7(7)
O1B Cl1B O4B 110.1(7)
O3B Cl1B O4B 109.7(7)
O1B Cl1B O2B 110.1(8)
O3B Cl1B O2B 107.7(7)
O4B Cl1B O2B 108.5(8)
O7A Cl2A O6A 111.1(8)
O7A Cl2A O5A 110.8(7)
O6A Cl2A O5A 108.9(7)
O7A Cl2A O8A 109.2(6)
O6A Cl2A O8A 108.8(7)
O5A Cl2A O8A 108.1(8)
O7B Cl2B O6B 110.8(8)
O7B Cl2B O8B 110.8(8)
O6B Cl2B O8B 109.3(8)
O7B Cl2B O5B 108.3(7)
O6B Cl2B O5B 109.0(8)
O8B Cl2B O5B 108.7(8)

loop_
_geom_bond_atom_site_label_1
_geom_bond_atom_site_label_2
_geom_bond_distance
Ni1A N3A 1.84(3)
Ni1A N17A 1.849(8)
Ni1A N7A 1.964(9)
Ni1A N11A 2.07(2)
C1A N17A 1.35(5)
C1A C16A 1.38(3)
C1A C2A 1.42(3)
C2A C18A 1.431(19)
C2A N3A 1.55(2)
C2A H2A 1.0000
N3A C4A 1.39(3)
N3A H3A 0.9300
C4A C5A 1.53(3)
C4A H4A 0.9900
C4A H4B 0.9900
C5A C6A 1.496(11)
C5A H5A 0.9900
C5A H5B 0.9900
C6A N7A 1.462(11)
C6A H6A 0.9900
C6A H6B 0.9900
N7A C8A 1.492(11)
N7A C19A 1.506(14)
C8A C9A 1.503(11)
C8A H8A 0.9900
C8A H8B 0.9900
C9A C10A 1.54(2)
C9A H9A 0.9900
C9A H9B 0.9900
C10A N11A 1.47(3)
C10A H10A 0.9900
C10A H10B 0.9900
N11A C12A 1.46(2)
N11A H11A 0.9300
C12A C20A 1.452(18)
C12A C13A 1.54(3)
C12A H12A 1.0000
C13A C14A 1.35(3)
C13A N17A 1.35(5)
C14A C15A 1.40(3)
C14A H14A 0.9500
C15A C16A 1.36(3)
C15A H15A 0.9500
C16A H16A 0.9500
C18A H18A 0.9800
C18A H18B 0.9800
C18A H18C 0.9800
C19A H19A 0.9800
C19A H19B 0.9800
C19A H19C 0.9800
C20A H20A 0.9800
C20A H20B 0.9800
C20A H20C 0.9800
Ni1B N17B 1.850(8)
Ni1B N3B 1.86(3)
Ni1B N7B 1.957(9)
Ni1B N11B 2.06(2)
C1B N17B 1.35(5)
C1B C16B 1.38(3)
C1B C2B 1.41(3)
C2B C18B 1.436(19)
C2B N3B 1.54(2)
C2B H2B 1.0000
N3B C4B 1.40(3)
N3B H3B 0.9300
C4B C5B 1.53(2)
C4B H4C 0.9900
C4B H4D 0.9900
C5B C6B 1.517(11)
C5B H5C 0.9900
C5B H5D 0.9900
C6B N7B 1.499(11)
C6B H6C 0.9900
C6B H6D 0.9900
N7B C8B 1.478(10)
N7B C19B 1.507(14)
C8B C9B 1.511(11)
C8B H8C 0.9900
C8B H8D 0.9900
C9B C10B 1.54(2)
C9B H9C 0.9900
C9B H9D 0.9900
C10B N11B 1.47(3)
C10B H10C 0.9900
C10B H10D 0.9900
N11B C12B 1.47(2)
N11B H11B 0.9300
C12B C20B 1.434(17)
C12B C13B 1.53(3)
C12B H12B 1.0000
C13B C14B 1.35(3)
C13B N17B 1.35(5)
C14B C15B 1.39(3)
C14B H14B 0.9500
C15B C16B 1.35(3)
C15B H15B 0.9500
C16B H16B 0.9500
C18B H18D 0.9800
C18B H18E 0.9800
C18B H18F 0.9800
C19B H19D 0.9800
C19B H19E 0.9800
C19B H19F 0.9800
C20B H20D 0.9800
C20B H20E 0.9800
C20B H20F 0.9800
Cl1A O3A 1.374(8)
Cl1A O2A 1.378(9)
Cl1A O4A 1.381(8)
Cl1A O1A 1.382(8)
Cl1B O1B 1.371(7)
Cl1B O3B 1.378(8)
Cl1B O4B 1.384(8)
Cl1B O2B 1.393(8)
Cl2A O7A 1.370(7)
Cl2A O6A 1.379(8)
Cl2A O5A 1.380(8)
Cl2A O8A 1.392(7)
Cl2B O7B 1.359(8)
Cl2B O6B 1.379(9)
Cl2B O8B 1.380(8)
Cl2B O5B 1.391(8)

loop_
_geom_torsion_atom_site_label_1
_geom_torsion_atom_site_label_2
_geom_torsion_atom_site_label_3
_geom_torsion_atom_site_label_4
_geom_torsion
N17A C1A C2A C18A 158(3)
C16A C1A C2A C18A -30(3)
N17A C1A C2A N3A 16(3)
C16A C1A C2A N3A -172.0(18)
C1A C2A N3A C4A -153(2)
C18A C2A N3A C4A 59(3)
C1A C2A N3A Ni1A -17(2)
C18A C2A N3A Ni1A -164(2)
N17A Ni1A N3A C4A 128(3)
N7A Ni1A N3A C4A -51(3)
N11A Ni1A N3A C4A 128(5)
N17A Ni1A N3A C2A 10.7(16)
N7A Ni1A N3A C2A -168.5(15)
N11A Ni1A N3A C2A 11(6)
C2A N3A C4A C5A -176(2)
Ni1A N3A C4A C5A 62(3)
N3A C4A C5A C6A -35(4)
C4A C5A C6A N7A 11(6)
C5A C6A N7A C8A -123(4)
C5A C6A N7A C19A 117(4)
C5A C6A N7A Ni1A 0(4)
N3A Ni1A N7A C6A 11.9(17)
N17A Ni1A N7A C6A -162(8)
N11A Ni1A N7A C6A -167.9(16)
N3A Ni1A N7A C8A 125.8(14)
N17A Ni1A N7A C8A -48(9)
N11A Ni1A N7A C8A -54.0(14)
N3A Ni1A N7A C19A -107(2)
N17A Ni1A N7A C19A 80(9)
N11A Ni1A N7A C19A 73(2)
C6A N7A C8A C9A -167.8(17)
C19A N7A C8A C9A -50(2)
Ni1A N7A C8A C9A 74.8(17)
N7A C8A C9A C10A -77(2)
C8A C9A C10A N11A 71(3)
C9A C10A N11A C12A 165(2)
C9A C10A N11A Ni1A -48(3)
N3A Ni1A N11A C12A 7(6)
N17A Ni1A N11A C12A 6.8(19)
N7A Ni1A N11A C12A -173.9(19)
N3A Ni1A N11A C10A -144(5)
N17A Ni1A N11A C10A -144(2)
N7A Ni1A N11A C10A 35(2)
C10A N11A C12A C20A -97(3)
Ni1A N11A C12A C20A 118(2)
C10A N11A C12A C13A 137(3)
Ni1A N11A C12A C13A -8(2)
C20A C12A C13A C14A 56(3)
N11A C12A C13A C14A -175(2)
C20A C12A C13A N17A -124(2)
N11A C12A C13A N17A 5(3)
N17A C13A C14A C15A -1(3)
C12A C13A C14A C15A 179(3)
C13A C14A C15A C16A 2(4)
C14A C15A C16A C1A -2(3)
N17A C1A C16A C15A 0(3)
C2A C1A C16A C15A -172(3)
C16A C1A N17A C13A 2(3)
C2A C1A N17A C13A 174(3)
C16A C1A N17A Ni1A -180.0(15)
C2A C1A N17A Ni1A -8(3)
C14A C13A N17A C1A -1(3)
C12A C13A N17A C1A 179(2)
C14A C13A N17A Ni1A -179.5(17)
C12A C13A N17A Ni1A 1(3)
N3A Ni1A N17A C1A -2(2)
N7A Ni1A N17A C1A 171(8)
N11A Ni1A N17A C1A 177(2)
N3A Ni1A N17A C13A 176(2)
N7A Ni1A N17A C13A -11(10)
N11A Ni1A N17A C13A -4(2)
N17B C1B C2B C18B 144(3)
C16B C1B C2B C18B -31(4)
N17B C1B C2B N3B -7(3)
C16B C1B C2B N3B 178(2)
C1B C2B N3B C4B -133(2)
C18B C2B N3B C4B 71(3)
C1B C2B N3B Ni1B 1(3)
C18B C2B N3B Ni1B -155(2)
N17B Ni1B N3B C4B 119(2)
N7B Ni1B N3B C4B -59(2)
N11B Ni1B N3B C4B 160(3)
N17B Ni1B N3B C2B 3.4(19)
N7B Ni1B N3B C2B -175.5(17)
N11B Ni1B N3B C2B 44(4)
C2B N3B C4B C5B -178(2)
Ni1B N3B C4B C5B 60(3)
N3B C4B C5B C6B -46(3)
C4B C5B C6B N7B 51(4)
C5B C6B N7B C8B -171(3)
C5B C6B N7B C19B 70(3)
C5B C6B N7B Ni1B -46(3)
N17B Ni1B N7B C8B -16(14)
N3B Ni1B N7B C8B 150.2(15)
N11B Ni1B N7B C8B -40.5(16)
N17B Ni1B N7B C6B -127(14)
N3B Ni1B N7B C6B 38.7(16)
N11B Ni1B N7B C6B -152.0(17)
N17B Ni1B N7B C19B 117(14)
N3B Ni1B N7B C19B -77(2)
N11B Ni1B N7B C19B 93(2)
C6B N7B C8B C9B -177.7(18)
C19B N7B C8B C9B -62(2)
Ni1B N7B C8B C9B 68.6(16)
N7B C8B C9B C10B -81.2(19)
C8B C9B C10B N11B 77(3)
C9B C10B N11B C12B 171(2)
C9B C10B N11B Ni1B -44(3)
N17B Ni1B N11B C12B -6(2)
N3B Ni1B N11B C12B -47(4)
N7B Ni1B N11B C12B 172(2)
N17B Ni1B N11B C10B -155(2)
N3B Ni1B N11B C10B 164(3)
N7B Ni1B N11B C10B 23(2)
C10B N11B C12B C20B -83(3)
Ni1B N11B C12B C20B 132(2)
C10B N11B C12B C13B 150(3)
Ni1B N11B C12B C13B 5(3)
C20B C12B C13B C14B 47(4)
N11B C12B C13B C14B 178(3)
C20B C12B C13B N17B -132(3)
N11B C12B C13B N17B -1(3)
N17B C13B C14B C15B -1(4)
C12B C13B C14B C15B -179(3)
C13B C14B C15B C16B 1(4)
C14B C15B C16B C1B 1(4)
N17B C1B C16B C15B -3(4)
C2B C1B C16B C15B 172(3)
C16B C1B N17B C13B 3(3)
C2B C1B N17B C13B -172(3)
C16B C1B N17B Ni1B -175.2(18)
C2B C1B N17B Ni1B 10(3)
C14B C13B N17B C1B -1(3)
C12B C13B N17B C1B 178(3)
C14B C13B N17B Ni1B 177(2)
C12B C13B N17B Ni1B -4(3)
N3B Ni1B N17B C1B -7(2)
N7B Ni1B N17B C1B 159(13)
N11B Ni1B N17B C1B -176(2)
N3B Ni1B N17B C13B 174(2)
N7B Ni1B N17B C13B -19(15)
N11B Ni1B N17B C13B 6(2)
